data_2210020
loop_
_publ_author_name
'Tahir, Asif.A.'
'Hamid, Mazhar'
'Mazhar, Muhammad'
'Zeller, Matthias'
'Hunter, Allen D'

_publ_section_title
;
 Dioxobis(pentane-2,4-dionato)(tetrahydrofuran)uranium(VI)
;
_journal_coeditor_code WW2033
_journal_issue 8
_journal_name_full 'Acta Crystallographica Section E'
_journal_page_first m1780
_journal_page_last m1781
_journal_paper_doi 10.1107/S1600536806025566
_journal_volume 62
_journal_year 2006
_chemical_formula_iupac '[U O2 (C5 H7 O2)2 (C4 H8 O)]'
_chemical_formula_moiety 'C14 H22 O7 U'
_chemical_formula_sum 'C14 H22 O7 U'
_chemical_formula_weight 540.35
_chemical_name_systematic
;
Dioxobis(pentane-2,4-dionato)(tetrahydrofuran)uranium(VI)
;
_space_group_IT_number 14
_symmetry_cell_setting monoclinic
_symmetry_space_group_name_Hall '-P 2ybc'
_symmetry_space_group_name_H-M 'P 1 21/c 1'
_atom_sites_solution_hydrogens geom
_atom_sites_solution_primary direct
_atom_sites_solution_secondary difmap
_audit_creation_method SHELXTL
_cell_angle_alpha 90.00
_cell_angle_beta 102.4650(10)
_cell_angle_gamma 90.00
_cell_formula_units_Z 4
_cell_length_a 13.2988(8)
_cell_length_b 8.0155(5)
_cell_length_c 16.0928(9)
_cell_measurement_reflns_used 9580
_cell_measurement_temperature 100(2)
_cell_measurement_theta_max 30.62
_cell_measurement_theta_min 2.59
_cell_volume 1675.00(17)
_computing_cell_refinement 'SAINT-Plus (Bruker, 2003)'
_computing_data_collection 'SMART (Bruker, 2002)'
_computing_data_reduction SAINT-Plus
_computing_molecular_graphics SHELXTL
_computing_publication_material SHELXTL
_computing_structure_refinement SHELXTL
_computing_structure_solution 'SHELXTL (Bruker, 2003)'
_diffrn_ambient_temperature 100(2)
_diffrn_measured_fraction_theta_full 0.982
_diffrn_measured_fraction_theta_max 0.982
_diffrn_measurement_device_type 'Bruker AXS SMART APEX CCD'
_diffrn_measurement_method \w
_diffrn_radiation_monochromator graphite
_diffrn_radiation_source 'fine-focus sealed tube'
_diffrn_radiation_type MoK\a
_diffrn_radiation_wavelength 0.71073
_diffrn_reflns_av_R_equivalents 0.0189
_diffrn_reflns_av_sigmaI/netI 0.0237
_diffrn_reflns_limit_h_max 17
_diffrn_reflns_limit_h_min -17
_diffrn_reflns_limit_k_max 10
_diffrn_reflns_limit_k_min -9
_diffrn_reflns_limit_l_max 15
_diffrn_reflns_limit_l_min -21
_diffrn_reflns_number 10188
_diffrn_reflns_theta_full 28.27
_diffrn_reflns_theta_max 28.27
_diffrn_reflns_theta_min 2.59
_diffrn_standards_decay_% 0
_diffrn_standards_interval_count 0
_diffrn_standards_interval_time 0
_diffrn_standards_number 0
_exptl_absorpt_coefficient_mu 9.720
_exptl_absorpt_correction_T_max 0.118
_exptl_absorpt_correction_T_min 0.065
_exptl_absorpt_correction_type multi-scan
_exptl_absorpt_process_details '(SADABS in SAINT-Plus; Bruker, 2003)'
_exptl_crystal_colour orange
_exptl_crystal_density_diffrn 2.143
_exptl_crystal_density_method 'not measured'
_exptl_crystal_description block
_exptl_crystal_F_000 1016
_exptl_crystal_size_max 0.34
_exptl_crystal_size_mid 0.22
_exptl_crystal_size_min 0.22
_refine_diff_density_max 1.300
_refine_diff_density_min -0.858
_refine_ls_extinction_method none
_refine_ls_goodness_of_fit_ref 1.095
_refine_ls_hydrogen_treatment constr
_refine_ls_matrix_type full
_refine_ls_number_parameters 203
_refine_ls_number_reflns 4090
_refine_ls_number_restraints 0
_refine_ls_restrained_S_all 1.095
_refine_ls_R_factor_all 0.0221
_refine_ls_R_factor_gt 0.0199
_refine_ls_shift/su_max 0.001
_refine_ls_shift/su_mean 0.000
_refine_ls_structure_factor_coef Fsqd
_refine_ls_weighting_details 'calc w=1/[\s^2^(Fo^2^)+(0.0231P)^2^+1.9168P] where P=(Fo^2^+2Fc^2^)/3'
_refine_ls_weighting_scheme calc
_refine_ls_wR_factor_gt 0.0479
_refine_ls_wR_factor_ref 0.0487
_reflns_number_gt 3830
_reflns_number_total 4090
_reflns_threshold_expression I>2\s(I)
_cod_data_source_file ww2033.cif
_cod_data_source_block I
_cod_depositor_comments
;
The following automatic conversions were performed:
'_symmetry_cell_setting' value 'Monoclinic' changed to 'monoclinic'
according to '/home/saulius/struct/CIF-dictionaries/cif_core.dic'
dictionary named 'cif_core.dic' version 2.4.1 from 2010-06-29.

Automatic conversion script
Id: cif_fix_enum 1527 2010-12-29 10:47:43Z saulius 

The following automatic conversions were performed:

'_symmetry_cell_setting' value 'Monoclinic' changed to 'monoclinic'
according to /home/saulius/struct/CIF-dictionaries/cif_core.dic
dictionary named 'cif_core.dic' version 2.4.1 from 2010-06-29.

Automatic conversion script
Id: cif_fix_values 1715 2011-07-08 13:25:40Z adriana 
;
_cod_original_sg_symbol_H-M 'P 21/c'
_cod_database_code 2210020
_cod_database_fobs_code 2210020

loop_
_symmetry_equiv_pos_as_xyz
'x, y, z'
'-x, y+1/2, -z+1/2'
'-x, -y, -z'
'x, -y-1/2, z-1/2'

loop_
_atom_site_type_symbol
_atom_site_label
_atom_site_fract_x
_atom_site_fract_y
_atom_site_fract_z
_atom_site_U_iso_or_equiv
_atom_site_adp_type
_atom_site_calc_flag
_atom_site_refinement_flags
_atom_site_occupancy
C C1 0.9819(3) -0.0345(4) 0.2809(2) 0.0228(7) Uani d . 1
H H1A 1.0221 0.0668 0.2987 0.034 Uiso calc R 1
H H1B 1.0286 -0.1300 0.2840 0.034 Uiso calc R 1
H H1C 0.9342 -0.0536 0.3186 0.034 Uiso calc R 1
C C2 0.9219(2) -0.0141(4) 0.1909(2) 0.0164(6) Uani d . 1
C C3 0.9499(2) -0.1054(4) 0.1260(2) 0.0180(6) Uani d . 1
H H3 1.0139 -0.1629 0.1382 0.022 Uiso calc R 1
C C4 0.8890(2) -0.1172(4) 0.0437(2) 0.0159(6) Uani d . 1
C C5 0.9125(3) -0.2514(4) -0.0151(2) 0.0223(7) Uani d . 1
H H5A 0.8513 -0.3209 -0.0344 0.033 Uiso calc R 1
H H5B 0.9693 -0.3209 0.0153 0.033 Uiso calc R 1
H H5C 0.9321 -0.1996 -0.0644 0.033 Uiso calc R 1
C C6 0.7658(3) 0.6268(4) 0.2717(2) 0.0195(6) Uani d . 1
H H6A 0.7295 0.5689 0.3102 0.029 Uiso calc R 1
H H6B 0.7504 0.7464 0.2716 0.029 Uiso calc R 1
H H6C 0.8401 0.6098 0.2911 0.029 Uiso calc R 1
C C7 0.7309(2) 0.5582(4) 0.18296(19) 0.0138(5) Uani d . 1
C C8 0.6907(2) 0.6656(4) 0.1161(2) 0.0158(6) Uani d . 1
H H8 0.6927 0.7822 0.1272 0.019 Uiso calc R 1
C C9 0.6477(2) 0.6112(4) 0.03364(19) 0.0131(6) Uani d . 1
C C10 0.5982(2) 0.7340(4) -0.0337(2) 0.0166(6) Uani d . 1
H H10A 0.6445 0.7553 -0.0724 0.025 Uiso calc R 1
H H10B 0.5847 0.8388 -0.0067 0.025 Uiso calc R 1
H H10C 0.5331 0.6880 -0.0660 0.025 Uiso calc R 1
C C11 0.5735(2) 0.1843(4) -0.1323(2) 0.0195(6) Uani d . 1
H H11A 0.5315 0.2423 -0.0974 0.023 Uiso calc R 1
H H11B 0.5561 0.0640 -0.1344 0.023 Uiso calc R 1
C C12 0.5539(3) 0.2572(4) -0.2212(2) 0.0211(7) Uani d . 1
H H12A 0.4821 0.2972 -0.2394 0.025 Uiso calc R 1
H H12B 0.5682 0.1746 -0.2629 0.025 Uiso calc R 1
C C13 0.6308(3) 0.4023(4) -0.2102(2) 0.0221(7) Uani d . 1
H H13A 0.6467 0.4351 -0.2653 0.027 Uiso calc R 1
H H13B 0.6045 0.5006 -0.1843 0.027 Uiso calc R 1
C C14 0.7242(2) 0.3273(4) -0.1508(2) 0.0189(6) Uani d . 1
H H14A 0.7686 0.2691 -0.1836 0.023 Uiso calc R 1
H H14B 0.7652 0.4153 -0.1157 0.023 Uiso calc R 1
O O1 0.85698(16) 0.3310(3) 0.04501(14) 0.0190(5) Uani d . 1
O O2 0.63437(15) 0.1133(3) 0.07478(14) 0.0154(4) Uani d . 1
O O3 0.84468(16) 0.0854(3) 0.18044(14) 0.0186(5) Uani d . 1
O O4 0.81135(16) -0.0258(3) 0.01504(14) 0.0172(4) Uani d . 1
O O5 0.73956(17) 0.4005(3) 0.17555(13) 0.0174(4) Uani d . 1
O O6 0.64598(16) 0.4587(3) 0.01001(14) 0.0174(4) Uani d . 1
O O7 0.68303(16) 0.2092(3) -0.09684(14) 0.0142(4) Uani d . 1
U U1 0.746420(7) 0.222698(13) 0.061442(7) 0.01064(4) Uani d . 1

loop_
_atom_site_aniso_label
_atom_site_aniso_U_11
_atom_site_aniso_U_22
_atom_site_aniso_U_33
_atom_site_aniso_U_12
_atom_site_aniso_U_13
_atom_site_aniso_U_23
C1 0.0219(16) 0.0184(17) 0.0231(17) 0.0039(12) -0.0060(13) 0.0028(13)
C2 0.0139(13) 0.0109(15) 0.0222(16) -0.0007(11) -0.0012(11) 0.0037(12)
C3 0.0140(13) 0.0144(15) 0.0242(16) 0.0053(11) 0.0011(12) 0.0048(12)
C4 0.0150(13) 0.0114(14) 0.0236(16) 0.0023(11) 0.0095(12) 0.0035(12)
C5 0.0259(17) 0.0184(18) 0.0234(18) 0.0091(13) 0.0075(14) -0.0010(13)
C6 0.0251(16) 0.0187(17) 0.0143(15) 0.0011(12) 0.0032(12) -0.0044(12)
C7 0.0137(12) 0.0141(14) 0.0146(14) 0.0000(11) 0.0055(10) -0.0037(12)
C8 0.0192(14) 0.0097(14) 0.0180(15) 0.0010(11) 0.0032(11) -0.0028(12)
C9 0.0115(12) 0.0130(14) 0.0159(14) 0.0014(10) 0.0054(11) 0.0017(11)
C10 0.0184(14) 0.0126(15) 0.0180(16) 0.0036(11) 0.0018(12) 0.0023(11)
C11 0.0157(14) 0.0222(17) 0.0181(15) -0.0028(12) -0.0017(12) 0.0023(13)
C12 0.0204(15) 0.0285(19) 0.0122(15) 0.0058(13) -0.0014(12) -0.0001(12)
C13 0.0328(18) 0.0183(17) 0.0154(15) 0.0045(13) 0.0054(13) 0.0043(13)
C14 0.0235(15) 0.0186(16) 0.0146(14) -0.0036(13) 0.0041(12) -0.0010(13)
O1 0.0146(10) 0.0206(12) 0.0211(11) -0.0019(9) 0.0019(8) -0.0001(10)
O2 0.0134(10) 0.0135(11) 0.0185(11) 0.0016(8) 0.0021(8) 0.0010(8)
O3 0.0199(11) 0.0176(12) 0.0169(11) 0.0070(9) 0.0009(8) 0.0013(9)
O4 0.0189(11) 0.0140(11) 0.0182(11) 0.0072(8) 0.0029(8) 0.0009(9)
O5 0.0239(11) 0.0139(11) 0.0138(10) 0.0025(9) 0.0030(8) -0.0005(8)
O6 0.0218(11) 0.0094(11) 0.0182(11) 0.0048(8) -0.0014(8) -0.0014(8)
O7 0.0157(10) 0.0138(11) 0.0125(10) 0.0003(8) 0.0016(8) -0.0001(8)
U1 0.01043(6) 0.00959(7) 0.01107(6) 0.00195(4) 0.00046(4) -0.00004(4)

loop_
_atom_type_symbol
_atom_type_description
_atom_type_scat_dispersion_real
_atom_type_scat_dispersion_imag
_atom_type_scat_source
C C 0.0033 0.0016 'International Tables Vol C Tables 4.2.6.8 and 6.1.1.4'
H H 0.0000 0.0000 'International Tables Vol C Tables 4.2.6.8 and 6.1.1.4'
O O 0.0106 0.0060 'International Tables Vol C Tables 4.2.6.8 and 6.1.1.4'
U U -9.6767 9.6646 'International Tables Vol C Tables 4.2.6.8 and 6.1.1.4'

loop_
_geom_angle_atom_site_label_1
_geom_angle_atom_site_label_2
_geom_angle_atom_site_label_3
_geom_angle
C2 C1 H1A 109.5
C2 C1 H1B 109.5
H1A C1 H1B 109.5
C2 C1 H1C 109.5
H1A C1 H1C 109.5
H1B C1 H1C 109.5
O3 C2 C3 124.4(3)
O3 C2 C1 116.0(3)
C3 C2 C1 119.6(3)
C2 C3 C4 123.5(3)
C2 C3 H3 118.2
C4 C3 H3 118.2
O4 C4 C3 124.4(3)
O4 C4 C5 116.5(3)
C3 C4 C5 119.0(3)
C4 C5 H5A 109.5
C4 C5 H5B 109.5
H5A C5 H5B 109.5
C4 C5 H5C 109.5
H5A C5 H5C 109.5
H5B C5 H5C 109.5
C7 C6 H6A 109.5
C7 C6 H6B 109.5
H6A C6 H6B 109.5
C7 C6 H6C 109.5
H6A C6 H6C 109.5
H6B C6 H6C 109.5
O5 C7 C8 124.6(3)
O5 C7 C6 115.7(3)
C8 C7 C6 119.7(3)
C7 C8 C9 123.5(3)
C7 C8 H8 118.3
C9 C8 H8 118.3
O6 C9 C8 123.9(3)
O6 C9 C10 115.7(3)
C8 C9 C10 120.4(3)
C9 C10 H10A 109.5
C9 C10 H10B 109.5
H10A C10 H10B 109.5
C9 C10 H10C 109.5
H10A C10 H10C 109.5
H10B C10 H10C 109.5
O7 C11 C12 105.7(3)
O7 C11 H11A 110.6
C12 C11 H11A 110.6
O7 C11 H11B 110.6
C12 C11 H11B 110.6
H11A C11 H11B 108.7
C11 C12 C13 102.1(3)
C11 C12 H12A 111.4
C13 C12 H12A 111.4
C11 C12 H12B 111.4
C13 C12 H12B 111.4
H12A C12 H12B 109.2
C14 C13 C12 101.9(3)
C14 C13 H13A 111.4
C12 C13 H13A 111.4
C14 C13 H13B 111.4
C12 C13 H13B 111.4
H13A C13 H13B 109.2
O7 C14 C13 105.6(3)
O7 C14 H14A 110.6
C13 C14 H14A 110.6
O7 C14 H14B 110.6
C13 C14 H14B 110.6
H14A C14 H14B 108.7
C2 O3 U1 133.5(2)
C4 O4 U1 134.3(2)
C7 O5 U1 134.0(2)
C9 O6 U1 133.59(19)
C11 O7 C14 109.0(2)
C11 O7 U1 119.45(18)
C14 O7 U1 119.10(17)
O1 U1 O2 178.39(10)
O1 U1 O5 89.60(9)
O2 U1 O5 91.71(9)
O1 U1 O3 91.01(9)
O2 U1 O3 90.22(9)
O5 U1 O3 75.80(8)
O1 U1 O4 89.66(10)
O2 U1 O4 89.74(9)
O5 U1 O4 147.37(7)
O3 U1 O4 71.60(7)
O1 U1 O6 88.87(9)
O2 U1 O6 90.68(9)
O5 U1 O6 70.88(7)
O3 U1 O6 146.67(8)
O4 U1 O6 141.72(7)
O1 U1 O7 88.71(9)
O2 U1 O7 89.69(8)
O5 U1 O7 139.62(7)
O3 U1 O7 144.57(7)
O4 U1 O7 72.97(7)
O6 U1 O7 68.75(7)

loop_
_geom_bond_atom_site_label_1
_geom_bond_atom_site_label_2
_geom_bond_distance
C1 C2 1.504(4)
C1 H1A 0.9800
C1 H1B 0.9800
C1 H1C 0.9800
C2 O3 1.282(4)
C2 C3 1.391(5)
C3 C4 1.398(4)
C3 H3 0.9500
C4 O4 1.268(3)
C4 C5 1.510(5)
C5 H5A 0.9800
C5 H5B 0.9800
C5 H5C 0.9800
C6 C7 1.507(4)
C6 H6A 0.9800
C6 H6B 0.9800
C6 H6C 0.9800
C7 O5 1.278(4)
C7 C8 1.391(4)
C8 C9 1.397(4)
C8 H8 0.9500
C9 O6 1.279(4)
C9 C10 1.507(4)
C10 H10A 0.9800
C10 H10B 0.9800
C10 H10C 0.9800
C11 O7 1.459(4)
C11 C12 1.515(5)
C11 H11A 0.9900
C11 H11B 0.9900
C12 C13 1.534(5)
C12 H12A 0.9900
C12 H12B 0.9900
C13 C14 1.519(4)
C13 H13A 0.9900
C13 H13B 0.9900
C14 O7 1.468(4)
C14 H14A 0.9900
C14 H14B 0.9900
O1 U1 1.776(2)
O2 U1 1.781(2)
O3 U1 2.347(2)
O4 U1 2.356(2)
O5 U1 2.342(2)
O6 U1 2.360(2)
O7 U1 2.507(2)
